data_1543646
loop_
_publ_author_name
'Tofan, Daniel'
'Gabba\"i, Fran\,cois P.'

_publ_section_title
;
 Fluorinated antimony(v) derivatives: strong Lewis acidic properties and
 application to the complexation of formaldehyde in aqueous solutions
;
_journal_issue 11
_journal_name_full 'Chem. Sci.'
_journal_page_first 6768
_journal_paper_doi 10.1039/C6SC02558G
_journal_volume 7
_journal_year 2016
_chemical_formula_sum 'C37 H29 Cl4 F15 O3 P Sb'
_chemical_formula_weight 1101.12
_chemical_name_systematic
;
 ?
;
_space_group_crystal_system monoclinic
_space_group_IT_number 14
_space_group_name_Hall '-P 2ybc'
_space_group_name_H-M_alt 'P 1 21/c 1'
_symmetry_space_group_name_Hall '-P 2ybc'
_symmetry_space_group_name_H-M 'P 1 21/c 1'
_atom_sites_solution_hydrogens geom
_audit_creation_method SHELXL-2013
_audit_update_record
;
2016-06-03 deposited with the CCDC.
2016-07-11 downloaded from the CCDC.
;
_cell_angle_alpha 90
_cell_angle_beta 105.423(3)
_cell_angle_gamma 90
_cell_formula_units_Z 4
_cell_length_a 17.7168(10)
_cell_length_b 11.1989(7)
_cell_length_c 20.8571(12)
_cell_measurement_reflns_used 9869
_cell_measurement_temperature 110(2)
_cell_measurement_theta_max 27.04
_cell_measurement_theta_min 2.26
_cell_volume 3989.2(4)
_computing_structure_refinement 'SHELXL-2013 (Sheldrick, 2013)'
_diffrn_ambient_temperature 110(2)
_diffrn_measured_fraction_theta_full 1.000
_diffrn_measured_fraction_theta_max 0.999
_diffrn_measurement_device_type 'Bruker SMART APEX II'
_diffrn_radiation_type MoK\a
_diffrn_radiation_wavelength 0.71073
_diffrn_reflns_av_R_equivalents 0.0630
_diffrn_reflns_av_unetI/netI 0.0442
_diffrn_reflns_Laue_measured_fraction_full 1.000
_diffrn_reflns_Laue_measured_fraction_max 0.999
_diffrn_reflns_limit_h_max 23
_diffrn_reflns_limit_h_min -23
_diffrn_reflns_limit_k_max 15
_diffrn_reflns_limit_k_min -15
_diffrn_reflns_limit_l_max 28
_diffrn_reflns_limit_l_min -28
_diffrn_reflns_number 70545
_diffrn_reflns_point_group_measured_fraction_full 1.000
_diffrn_reflns_point_group_measured_fraction_max 0.999
_diffrn_reflns_theta_full 25.242
_diffrn_reflns_theta_max 28.700
_diffrn_reflns_theta_min 2.026
_exptl_absorpt_coefficient_mu 1.109
_exptl_absorpt_correction_T_max 0.7458
_exptl_absorpt_correction_T_min 0.6572
_exptl_absorpt_correction_type multi-scan
_exptl_crystal_colour colourless
_exptl_crystal_density_diffrn 1.833
_exptl_crystal_description block
_exptl_crystal_F_000 2176
_exptl_crystal_size_max 0.450
_exptl_crystal_size_mid 0.150
_exptl_crystal_size_min 0.150
_refine_diff_density_max 0.829
_refine_diff_density_min -0.560
_refine_diff_density_rms 0.099
_refine_ls_extinction_method none
_refine_ls_goodness_of_fit_ref 1.034
_refine_ls_hydrogen_treatment constr
_refine_ls_matrix_type full
_refine_ls_number_parameters 559
_refine_ls_number_reflns 10291
_refine_ls_number_restraints 0
_refine_ls_restrained_S_all 1.034
_refine_ls_R_factor_all 0.0516
_refine_ls_R_factor_gt 0.0328
_refine_ls_shift/su_max 0.001
_refine_ls_shift/su_mean 0.000
_refine_ls_structure_factor_coef Fsqd
_refine_ls_weighting_details 'w=1/[\s^2^(Fo^2^)+(0.0236P)^2^+3.3831P] where P=(Fo^2^+2Fc^2^)/3'
_refine_ls_weighting_scheme calc
_refine_ls_wR_factor_gt 0.0635
_refine_ls_wR_factor_ref 0.0714
_reflns_Friedel_coverage 0.000
_reflns_number_gt 7967
_reflns_number_total 10291
_reflns_threshold_expression 'I > 2\s(I)'
_cod_data_source_file c6sc02558g2.cif
_cod_data_source_block dt3_2_P21c
_cod_depositor_comments 'Adding full bibliography for 1543644--1543652.cif.'
_cod_database_code 1543646
_shelx_space_group_comment
;
The symmetry employed for this shelxl refinement is uniquely defined
by the following loop, which should always be used as a source of
symmetry information in preference to the above space-group names.
They are only intended as comments.
;
_shelx_estimated_absorpt_t_min 0.635
_shelx_estimated_absorpt_t_max 0.851
_shelxl_version_number 2013-4

loop_
_space_group_symop_operation_xyz
'x, y, z'
'-x, y+1/2, -z+1/2'
'-x, -y, -z'
'x, -y-1/2, z-1/2'

loop_
_atom_site_label
_atom_site_type_symbol
_atom_site_fract_x
_atom_site_fract_y
_atom_site_fract_z
_atom_site_U_iso_or_equiv
_atom_site_adp_type
_atom_site_occupancy
_atom_site_site_symmetry_order
_atom_site_calc_flag
_atom_site_refinement_flags_posn
_atom_site_refinement_flags_adp
Sb1 Sb 0.28215(2) 0.47386(2) 0.28294(2) 0.01395(5) Uani 1 1 d . .
P1 P 0.21272(4) 0.15327(6) 0.13518(3) 0.01494(13) Uani 1 1 d . .
O1 O 0.27224(9) 0.32802(15) 0.22278(8) 0.0171(4) Uani 1 1 d . .
C1 C 0.21318(14) 0.2417(2) 0.20972(12) 0.0186(5) Uani 1 1 d . .
H1A H 0.1618 0.2814 0.2033 0.022 Uiso 1 1 calc R U
H1B H 0.2209 0.1876 0.2485 0.022 Uiso 1 1 calc R U
C31 C 0.35764(14) 0.3767(2) 0.36600(12) 0.0161(5) Uani 1 1 d . .
F32 F 0.45465(8) 0.52542(13) 0.37490(7) 0.0221(3) Uani 1 1 d . .
C32 C 0.43028(14) 0.4228(2) 0.39783(12) 0.0167(5) Uani 1 1 d . .
F33 F 0.55177(8) 0.41742(14) 0.48009(7) 0.0238(3) Uani 1 1 d . .
C33 C 0.48090(14) 0.3697(2) 0.45189(12) 0.0184(5) Uani 1 1 d . .
F34 F 0.50577(9) 0.21621(14) 0.53151(7) 0.0284(4) Uani 1 1 d . .
C34 C 0.45836(14) 0.2677(2) 0.47824(12) 0.0191(5) Uani 1 1 d . .
F35 F 0.36427(9) 0.11871(13) 0.47422(7) 0.0268(4) Uani 1 1 d . .
C35 C 0.38623(15) 0.2185(2) 0.44862(12) 0.0187(5) Uani 1 1 d . .
F36 F 0.26997(8) 0.21568(13) 0.36524(7) 0.0221(3) Uani 1 1 d . .
C36 C 0.33795(14) 0.2713(2) 0.39279(12) 0.0169(5) Uani 1 1 d . .
C21 C 0.36282(14) 0.5215(2) 0.22340(12) 0.0170(5) Uani 1 1 d . .
F22 F 0.28797(8) 0.68232(13) 0.16187(7) 0.0224(3) Uani 1 1 d . .
C22 C 0.34886(14) 0.6065(2) 0.17271(13) 0.0193(5) Uani 1 1 d . .
F23 F 0.38091(9) 0.70350(14) 0.08293(8) 0.0297(4) Uani 1 1 d . .
C23 C 0.39549(15) 0.6179(2) 0.12971(13) 0.0218(6) Uani 1 1 d . .
F24 F 0.50061(9) 0.54878(15) 0.09053(9) 0.0341(4) Uani 1 1 d . .
C24 C 0.45680(15) 0.5403(2) 0.13333(13) 0.0227(6) Uani 1 1 d . .
F25 F 0.53002(8) 0.37546(14) 0.18538(8) 0.0279(4) Uani 1 1 d . .
C25 C 0.47198(14) 0.4543(2) 0.18178(13) 0.0212(6) Uani 1 1 d . .
F26 F 0.44489(8) 0.35839(13) 0.27087(7) 0.0218(3) Uani 1 1 d . .
C26 C 0.42605(14) 0.4472(2) 0.22564(12) 0.0180(5) Uani 1 1 d . .
C11 C 0.28636(13) 0.6307(2) 0.34748(12) 0.0159(5) Uani 1 1 d . .
C12 C 0.30733(14) 0.7451(2) 0.33323(12) 0.0172(5) Uani 1 1 d . .
F12 F 0.33188(9) 0.76423(13) 0.27823(7) 0.0264(4) Uani 1 1 d . .
F13 F 0.32415(10) 0.95206(13) 0.35474(8) 0.0299(4) Uani 1 1 d . .
C13 C 0.30434(14) 0.8432(2) 0.37202(13) 0.0189(5) Uani 1 1 d . .
F14 F 0.27330(9) 0.92418(13) 0.46630(7) 0.0246(3) Uani 1 1 d . .
C14 C 0.27883(14) 0.8300(2) 0.42837(12) 0.0184(5) Uani 1 1 d . .
F15 F 0.23103(10) 0.70594(14) 0.49897(8) 0.0315(4) Uani 1 1 d . .
C15 C 0.25768(15) 0.7187(2) 0.44482(12) 0.0200(5) Uani 1 1 d . .
F16 F 0.24473(10) 0.51549(14) 0.42715(8) 0.0318(4) Uani 1 1 d . .
C16 C 0.26314(15) 0.6220(2) 0.40562(13) 0.0198(5) Uani 1 1 d . .
O41 O 0.18642(9) 0.41269(15) 0.31031(8) 0.0163(4) Uani 1 1 d . .
C41 C 0.12017(13) 0.4292(2) 0.26232(12) 0.0157(5) Uani 1 1 d . .
O42 O 0.19391(9) 0.55624(15) 0.21299(8) 0.0175(4) Uani 1 1 d . .
C42 C 0.12447(13) 0.5066(2) 0.20997(12) 0.0161(5) Uani 1 1 d . .
Cl43 Cl 0.06735(4) 0.61376(6) 0.09267(3) 0.02439(14) Uani 1 1 d . .
C43 C 0.05944(14) 0.5213(2) 0.15641(12) 0.0181(5) Uani 1 1 d . .
Cl44 Cl -0.08922(4) 0.47304(7) 0.08547(4) 0.03301(17) Uani 1 1 d . .
Cl45 Cl -0.09357(4) 0.28805(7) 0.19685(4) 0.02925(16) Uani 1 1 d . .
C45 C -0.01239(14) 0.3778(2) 0.20354(13) 0.0201(5) Uani 1 1 d . .
Cl46 Cl 0.05156(4) 0.26614(6) 0.32153(3) 0.02636(15) Uani 1 1 d . .
C46 C 0.05211(14) 0.3656(2) 0.25876(12) 0.0178(5) Uani 1 1 d . .
C51 C 0.31563(14) 0.1010(2) 0.14379(13) 0.0200(5) Uani 1 1 d . .
C52 C 0.36452(15) 0.2000(3) 0.12370(14) 0.0254(6) Uani 1 1 d . .
H52A H 0.4195 0.1753 0.1345 0.038 Uiso 1 1 calc R U
H52B H 0.3598 0.2733 0.1480 0.038 Uiso 1 1 calc R U
H52C H 0.3455 0.2146 0.0758 0.038 Uiso 1 1 calc R U
C53 C 0.31873(16) -0.0092(2) 0.10058(15) 0.0291(7) Uani 1 1 d . .
H53A H 0.2957 0.0107 0.0537 0.044 Uiso 1 1 calc R U
H53B H 0.2891 -0.0746 0.1135 0.044 Uiso 1 1 calc R U
H53C H 0.3733 -0.0337 0.1070 0.044 Uiso 1 1 calc R U
C54 C 0.35445(16) 0.0718(3) 0.21711(14) 0.0288(6) Uani 1 1 d . .
H54A H 0.3257 0.0070 0.2316 0.043 Uiso 1 1 calc R U
H54B H 0.3537 0.1428 0.2444 0.043 Uiso 1 1 calc R U
H54C H 0.4087 0.0469 0.2221 0.043 Uiso 1 1 calc R U
C55 C -0.00947(14) 0.4572(2) 0.15327(13) 0.0208(6) Uani 1 1 d . .
C61 C 0.14360(15) 0.0267(2) 0.13897(14) 0.0234(6) Uani 1 1 d . .
C62 C 0.07246(17) 0.0725(3) 0.16106(16) 0.0319(7) Uani 1 1 d . .
H62A H 0.0448 0.1330 0.1296 0.048 Uiso 1 1 calc R U
H62B H 0.0903 0.1077 0.2055 0.048 Uiso 1 1 calc R U
H62C H 0.0370 0.0058 0.1621 0.048 Uiso 1 1 calc R U
C63 C 0.11470(16) -0.0374(3) 0.07168(15) 0.0306(7) Uani 1 1 d . .
H63A H 0.0827 -0.1065 0.0766 0.046 Uiso 1 1 calc R U
H63B H 0.1598 -0.0644 0.0567 0.046 Uiso 1 1 calc R U
H63C H 0.0832 0.0178 0.0388 0.046 Uiso 1 1 calc R U
C64 C 0.18437(18) -0.0659(3) 0.19096(16) 0.0345(7) Uani 1 1 d . .
H64A H 0.2017 -0.0275 0.2347 0.052 Uiso 1 1 calc R U
H64B H 0.2298 -0.0987 0.1786 0.052 Uiso 1 1 calc R U
H64C H 0.1477 -0.1304 0.1928 0.052 Uiso 1 1 calc R U
C71 C 0.17452(15) 0.2515(2) 0.06078(13) 0.0219(6) Uani 1 1 d . .
C72 C 0.21347(16) 0.3761(2) 0.07262(13) 0.0246(6) Uani 1 1 d . .
H72A H 0.1921 0.4268 0.0337 0.037 Uiso 1 1 calc R U
H72B H 0.2701 0.3677 0.0796 0.037 Uiso 1 1 calc R U
H72C H 0.2028 0.4126 0.1120 0.037 Uiso 1 1 calc R U
C73 C 0.18791(17) 0.1973(3) -0.00274(13) 0.0300(7) Uani 1 1 d . .
H73A H 0.1612 0.1200 -0.0115 0.045 Uiso 1 1 calc R U
H73B H 0.2442 0.1859 0.0029 0.045 Uiso 1 1 calc R U
H73C H 0.1670 0.2512 -0.0403 0.045 Uiso 1 1 calc R U
C74 C 0.08626(15) 0.2733(3) 0.04971(15) 0.0307(7) Uani 1 1 d . .
H74A H 0.0681 0.3311 0.0137 0.046 Uiso 1 1 calc R U
H74B H 0.0765 0.3046 0.0906 0.046 Uiso 1 1 calc R U
H74C H 0.0579 0.1979 0.0378 0.046 Uiso 1 1 calc R U

loop_
_atom_site_aniso_label
_atom_site_aniso_U_11
_atom_site_aniso_U_22
_atom_site_aniso_U_33
_atom_site_aniso_U_23
_atom_site_aniso_U_13
_atom_site_aniso_U_12
Sb1 0.01532(8) 0.01217(8) 0.01372(8) 0.00037(7) 0.00274(6) -0.00106(6)
P1 0.0166(3) 0.0133(3) 0.0152(3) -0.0010(3) 0.0047(2) 0.0006(2)
O1 0.0194(8) 0.0146(9) 0.0173(9) -0.0030(7) 0.0047(7) -0.0037(7)
C1 0.0212(12) 0.0187(13) 0.0170(13) -0.0039(11) 0.0072(10) -0.0038(10)
C31 0.0194(12) 0.0143(12) 0.0142(12) -0.0007(10) 0.0033(9) 0.0021(10)
F32 0.0223(7) 0.0190(8) 0.0233(8) 0.0034(7) 0.0032(6) -0.0062(6)
C32 0.0211(12) 0.0137(12) 0.0162(12) 0.0018(10) 0.0065(10) -0.0016(10)
F33 0.0170(7) 0.0287(9) 0.0227(8) -0.0023(7) 0.0001(6) -0.0028(6)
C33 0.0147(11) 0.0215(13) 0.0179(13) -0.0040(11) 0.0024(9) -0.0003(10)
F34 0.0300(8) 0.0292(9) 0.0210(8) 0.0075(7) -0.0017(6) 0.0058(7)
C34 0.0242(13) 0.0174(13) 0.0148(12) 0.0012(10) 0.0034(10) 0.0068(10)
F35 0.0365(9) 0.0182(8) 0.0247(8) 0.0088(7) 0.0064(7) -0.0033(7)
C35 0.0273(13) 0.0124(12) 0.0175(13) 0.0007(10) 0.0080(10) 0.0007(10)
F36 0.0213(7) 0.0187(8) 0.0240(8) 0.0011(7) 0.0018(6) -0.0059(6)
C36 0.0174(11) 0.0140(12) 0.0187(13) -0.0025(10) 0.0036(10) -0.0015(10)
C21 0.0191(12) 0.0163(12) 0.0156(12) -0.0009(10) 0.0044(9) -0.0044(10)
F22 0.0225(7) 0.0197(8) 0.0246(8) 0.0054(7) 0.0055(6) 0.0024(6)
C22 0.0183(12) 0.0157(13) 0.0225(13) -0.0017(11) 0.0029(10) -0.0004(10)
F23 0.0366(9) 0.0260(9) 0.0293(9) 0.0114(7) 0.0134(7) -0.0013(7)
C23 0.0263(13) 0.0187(13) 0.0207(13) 0.0053(11) 0.0069(11) -0.0060(11)
F24 0.0358(9) 0.0359(10) 0.0391(10) 0.0076(8) 0.0248(8) -0.0024(8)
C24 0.0225(13) 0.0251(15) 0.0236(14) -0.0007(12) 0.0115(11) -0.0056(11)
F25 0.0216(8) 0.0291(9) 0.0367(9) 0.0003(8) 0.0139(7) 0.0036(7)
C25 0.0160(12) 0.0224(14) 0.0255(14) -0.0017(11) 0.0063(10) -0.0009(10)
F26 0.0224(7) 0.0228(8) 0.0205(8) 0.0062(7) 0.0064(6) 0.0039(6)
C26 0.0209(12) 0.0156(13) 0.0168(12) 0.0011(10) 0.0037(10) -0.0049(10)
C11 0.0175(11) 0.0134(12) 0.0159(12) -0.0007(10) 0.0026(9) -0.0014(9)
C12 0.0169(11) 0.0200(13) 0.0156(12) 0.0007(10) 0.0059(10) -0.0011(10)
F12 0.0403(9) 0.0197(8) 0.0252(8) -0.0034(7) 0.0196(7) -0.0105(7)
F13 0.0477(10) 0.0161(8) 0.0305(9) -0.0018(7) 0.0185(8) -0.0107(7)
C13 0.0212(12) 0.0139(12) 0.0216(13) 0.0011(11) 0.0056(10) -0.0037(10)
F14 0.0324(8) 0.0170(8) 0.0260(8) -0.0076(7) 0.0105(7) -0.0019(6)
C14 0.0221(12) 0.0137(12) 0.0182(13) -0.0060(10) 0.0034(10) -0.0005(10)
F15 0.0524(10) 0.0250(9) 0.0236(9) -0.0031(7) 0.0216(8) -0.0083(8)
C15 0.0243(13) 0.0222(14) 0.0149(12) 0.0018(11) 0.0078(10) -0.0030(11)
F16 0.0619(11) 0.0157(8) 0.0218(8) 0.0000(7) 0.0183(8) -0.0095(8)
C16 0.0255(13) 0.0146(12) 0.0186(13) 0.0020(11) 0.0049(10) -0.0026(10)
O41 0.0163(8) 0.0183(9) 0.0143(8) 0.0018(7) 0.0042(7) -0.0010(7)
C41 0.0158(11) 0.0164(12) 0.0148(12) -0.0042(10) 0.0039(9) 0.0027(10)
O42 0.0155(8) 0.0169(9) 0.0187(9) 0.0038(7) 0.0020(7) 0.0012(7)
C42 0.0144(11) 0.0154(12) 0.0181(12) -0.0033(10) 0.0039(9) 0.0017(9)
Cl43 0.0242(3) 0.0258(3) 0.0214(3) 0.0076(3) 0.0030(3) 0.0049(3)
C43 0.0207(12) 0.0169(12) 0.0171(12) 0.0024(11) 0.0056(10) 0.0047(10)
Cl44 0.0193(3) 0.0442(4) 0.0292(4) 0.0067(3) -0.0046(3) 0.0003(3)
Cl45 0.0176(3) 0.0390(4) 0.0308(4) -0.0022(3) 0.0058(3) -0.0077(3)
C45 0.0146(11) 0.0221(14) 0.0237(14) -0.0032(11) 0.0056(10) -0.0011(10)
Cl46 0.0243(3) 0.0311(4) 0.0239(3) 0.0068(3) 0.0068(3) -0.0066(3)
C46 0.0196(12) 0.0195(13) 0.0167(12) -0.0003(11) 0.0091(10) 0.0011(10)
C51 0.0200(12) 0.0215(14) 0.0197(13) -0.0009(11) 0.0073(10) 0.0038(10)
C52 0.0220(13) 0.0262(15) 0.0293(15) -0.0024(13) 0.0094(11) -0.0003(11)
C53 0.0302(15) 0.0230(15) 0.0376(17) -0.0039(13) 0.0149(13) 0.0057(12)
C54 0.0265(14) 0.0272(15) 0.0300(16) 0.0061(13) 0.0029(12) 0.0071(12)
C55 0.0168(12) 0.0232(14) 0.0210(13) -0.0018(11) 0.0027(10) 0.0050(10)
C61 0.0260(13) 0.0184(13) 0.0280(15) -0.0046(12) 0.0110(11) -0.0049(11)
C62 0.0317(15) 0.0298(16) 0.0406(18) -0.0125(14) 0.0204(13) -0.0122(13)
C63 0.0281(14) 0.0249(15) 0.0386(17) -0.0118(14) 0.0086(13) -0.0087(12)
C64 0.0464(18) 0.0210(15) 0.0393(18) 0.0049(14) 0.0172(15) -0.0069(14)
C71 0.0281(14) 0.0208(14) 0.0146(12) 0.0008(11) 0.0019(10) 0.0024(11)
C72 0.0331(15) 0.0195(14) 0.0201(14) 0.0035(11) 0.0055(11) 0.0024(12)
C73 0.0425(17) 0.0300(16) 0.0173(14) -0.0023(12) 0.0075(12) 0.0037(13)
C74 0.0264(14) 0.0282(16) 0.0317(16) -0.0027(13) -0.0027(12) 0.0073(12)

loop_
_atom_type_symbol
_atom_type_description
_atom_type_scat_dispersion_real
_atom_type_scat_dispersion_imag
_atom_type_scat_source
C C 0.0033 0.0016 'International Tables Vol C Tables 4.2.6.8 and 6.1.1.4'
H H 0.0000 0.0000 'International Tables Vol C Tables 4.2.6.8 and 6.1.1.4'
O O 0.0106 0.0060 'International Tables Vol C Tables 4.2.6.8 and 6.1.1.4'
F F 0.0171 0.0103 'International Tables Vol C Tables 4.2.6.8 and 6.1.1.4'
P P 0.1023 0.0942 'International Tables Vol C Tables 4.2.6.8 and 6.1.1.4'
Cl Cl 0.1484 0.1585 'International Tables Vol C Tables 4.2.6.8 and 6.1.1.4'
Sb Sb -0.5866 1.5461 'International Tables Vol C Tables 4.2.6.8 and 6.1.1.4'

loop_
_geom_angle_atom_site_label_1
_geom_angle_atom_site_label_2
_geom_angle_atom_site_label_3
_geom_angle
O1 Sb1 O41 87.79(7)
O1 Sb1 O42 89.89(7)
O41 Sb1 O42 79.49(7)
O1 Sb1 C31 91.34(8)
O41 Sb1 C31 89.43(8)
O42 Sb1 C31 168.80(8)
O1 Sb1 C21 78.99(8)
O41 Sb1 C21 162.26(8)
O42 Sb1 C21 88.63(8)
C31 Sb1 C21 102.54(9)
O1 Sb1 C11 177.05(8)
O41 Sb1 C11 89.56(8)
O42 Sb1 C11 88.36(8)
C31 Sb1 C11 89.92(9)
C21 Sb1 C11 103.33(9)
C1 P1 C71 107.63(12)
C1 P1 C51 107.51(11)
C71 P1 C51 112.93(12)
C1 P1 C61 103.04(12)
C71 P1 C61 112.31(12)
C51 P1 C61 112.69(12)
C1 O1 Sb1 127.72(15)
O1 C1 P1 111.81(17)
C32 C31 C36 115.2(2)
C32 C31 Sb1 119.49(18)
C36 C31 Sb1 125.28(17)
F32 C32 C33 117.1(2)
F32 C32 C31 119.3(2)
C33 C32 C31 123.6(2)
F33 C33 C34 119.5(2)
F33 C33 C32 121.1(2)
C34 C33 C32 119.5(2)
F34 C34 C33 120.5(2)
F34 C34 C35 120.3(2)
C33 C34 C35 119.2(2)
F35 C35 C34 119.2(2)
F35 C35 C36 120.9(2)
C34 C35 C36 119.9(2)
F36 C36 C35 116.5(2)
F36 C36 C31 121.0(2)
C35 C36 C31 122.5(2)
C26 C21 C22 114.4(2)
C26 C21 Sb1 118.50(18)
C22 C21 Sb1 125.74(18)
F22 C22 C23 115.2(2)
F22 C22 C21 122.1(2)
C23 C22 C21 122.7(2)
F23 C23 C24 119.1(2)
F23 C23 C22 120.4(2)
C24 C23 C22 120.4(2)
F24 C24 C25 120.6(2)
F24 C24 C23 120.6(2)
C25 C24 C23 118.8(2)
F25 C25 C24 120.1(2)
F25 C25 C26 120.2(2)
C24 C25 C26 119.7(2)
F26 C26 C25 115.2(2)
F26 C26 C21 120.9(2)
C25 C26 C21 123.9(2)
C16 C11 C12 114.4(2)
C16 C11 Sb1 120.62(18)
C12 C11 Sb1 124.94(18)
F12 C12 C13 116.4(2)
F12 C12 C11 119.7(2)
C13 C12 C11 123.9(2)
F13 C13 C12 120.9(2)
F13 C13 C14 119.7(2)
C12 C13 C14 119.4(2)
F14 C14 C15 120.1(2)
F14 C14 C13 120.9(2)
C15 C14 C13 119.0(2)
F15 C15 C14 119.2(2)
F15 C15 C16 120.8(2)
C14 C15 C16 120.0(2)
F16 C16 C15 116.0(2)
F16 C16 C11 120.7(2)
C15 C16 C11 123.3(2)
C41 O41 Sb1 111.88(14)
O41 C41 C46 123.2(2)
O41 C41 C42 116.5(2)
C46 C41 C42 120.0(2)
C42 O42 Sb1 111.38(14)
O42 C42 C43 123.2(2)
O42 C42 C41 117.2(2)
C43 C42 C41 119.5(2)
C42 C43 C55 120.3(2)
C42 C43 Cl43 118.28(19)
C55 C43 Cl43 121.39(19)
C55 C45 C46 120.0(2)
C55 C45 Cl45 120.62(19)
C46 C45 Cl45 119.3(2)
C41 C46 C45 120.2(2)
C41 C46 Cl46 118.21(19)
C45 C46 Cl46 121.44(19)
C52 C51 C54 106.9(2)
C52 C51 C53 108.0(2)
C54 C51 C53 109.7(2)
C52 C51 P1 110.69(18)
C54 C51 P1 109.14(18)
C53 C51 P1 112.30(18)
C45 C55 C43 120.0(2)
C45 C55 Cl44 119.98(19)
C43 C55 Cl44 120.0(2)
C64 C61 C63 108.0(2)
C64 C61 C62 106.4(2)
C63 C61 C62 109.2(2)
C64 C61 P1 110.36(19)
C63 C61 P1 111.99(19)
C62 C61 P1 110.72(19)
C73 C71 C74 108.5(2)
C73 C71 C72 109.3(2)
C74 C71 C72 105.9(2)
C73 C71 P1 112.21(19)
C74 C71 P1 110.24(19)
C72 C71 P1 110.45(17)

loop_
_geom_bond_atom_site_label_1
_geom_bond_atom_site_label_2
_geom_bond_distance
Sb1 O1 2.0384(17)
Sb1 O41 2.0462(16)
Sb1 O42 2.0519(16)
Sb1 C31 2.177(2)
Sb1 C21 2.194(2)
Sb1 C11 2.203(2)
P1 C1 1.841(3)
P1 C71 1.876(3)
P1 C51 1.878(3)
P1 C61 1.889(3)
O1 C1 1.397(3)
C31 C32 1.381(3)
C31 C36 1.389(3)
F32 C32 1.359(3)
C32 C33 1.375(3)
F33 C33 1.347(3)
C33 C34 1.373(4)
F34 C34 1.333(3)
C34 C35 1.378(3)
F35 C35 1.340(3)
C35 C36 1.381(3)
F36 C36 1.342(3)
C21 C26 1.386(3)
C21 C22 1.395(3)
F22 C22 1.344(3)
C22 C23 1.377(4)
F23 C23 1.343(3)
C23 C24 1.377(4)
F24 C24 1.333(3)
C24 C25 1.370(4)
F25 C25 1.342(3)
C25 C26 1.379(4)
F26 C26 1.351(3)
C11 C16 1.384(3)
C11 C12 1.387(3)
C12 F12 1.348(3)
C12 C13 1.374(3)
F13 C13 1.344(3)
C13 C14 1.375(4)
F14 C14 1.337(3)
C14 C15 1.371(4)
F15 C15 1.343(3)
C15 C16 1.376(4)
F16 C16 1.345(3)
O41 C41 1.337(3)
C41 C46 1.385(3)
C41 C42 1.413(3)
O42 C42 1.336(3)
C42 C43 1.385(3)
Cl43 C43 1.720(3)
C43 C55 1.403(4)
Cl44 C55 1.722(2)
Cl45 C45 1.730(3)
C45 C55 1.386(4)
C45 C46 1.397(3)
Cl46 C46 1.721(3)
C51 C52 1.532(4)
C51 C54 1.536(4)
C51 C53 1.537(4)
C61 C64 1.535(4)
C61 C63 1.538(4)
C61 C62 1.540(4)
C71 C73 1.532(4)
C71 C74 1.538(4)
C71 C72 1.547(4)
